data_7053232
loop_
_publ_author_name
'Ma, Zhen'
'Lu, Wanbing'
'Liang, Baohuan'
'Pombeiro, Armando J. L.'

_publ_section_title
;
 Synthesis, characterization, photoluminescent and thermal properties of
 zinc(ii) 4&#x2032;-phenyl-terpyridine compounds
;
_journal_issue 5
_journal_name_full 'New Journal of Chemistry'
_journal_page_first 1529
_journal_paper_doi 10.1039/c3nj41176a
_journal_volume 37
_journal_year 2013
_chemical_formula_moiety 'C35 H25 N3 O6 Zn'
_chemical_formula_sum 'C35 H25 N3 O6 Zn'
_chemical_formula_weight 648.97
_chemical_name_systematic
;
?
;
_space_group_IT_number 2
_symmetry_cell_setting triclinic
_symmetry_space_group_name_Hall '-P 1'
_symmetry_space_group_name_H-M 'P -1'
_atom_sites_solution_hydrogens geom
_atom_sites_solution_primary direct
_atom_sites_solution_secondary difmap
_audit_creation_method SHELXL-97
_cell_angle_alpha 106.615(7)
_cell_angle_beta 103.451(7)
_cell_angle_gamma 91.595(7)
_cell_formula_units_Z 4
_cell_length_a 13.998(2)
_cell_length_b 14.822(2)
_cell_length_c 15.489(2)
_cell_measurement_reflns_used 52512
_cell_measurement_temperature 298(2)
_cell_measurement_theta_max 28.47
_cell_measurement_theta_min 1.97
_cell_volume 2979.6(7)
_computing_cell_refinement 'SMART (Bruker, 2001)'
_computing_data_collection 'SMART (Bruker, 2001)'
_computing_data_reduction 'SAINT (Bruker, 2002)'
_computing_molecular_graphics 'SMART (Bruker, 2001)'
_computing_publication_material 'SMART (Bruker, 2001)'
_computing_structure_refinement 'SHELXL-97 (Sheldrick, 2008)'
_computing_structure_solution 'SHELXS-97 (Sheldrick, 2008)'
_diffrn_ambient_temperature 298(2)
_diffrn_measured_fraction_theta_full 0.979
_diffrn_measured_fraction_theta_max 0.979
_diffrn_measurement_device_type 'Smart CCD area detector'
_diffrn_measurement_method 'phi and omega scans'
_diffrn_radiation_monochromator graphite
_diffrn_radiation_source 'fine-focus sealed tube'
_diffrn_radiation_type MoK\a
_diffrn_radiation_wavelength 0.71073
_diffrn_reflns_av_R_equivalents 0.0297
_diffrn_reflns_av_sigmaI/netI 0.0335
_diffrn_reflns_limit_h_max 18
_diffrn_reflns_limit_h_min -18
_diffrn_reflns_limit_k_max 19
_diffrn_reflns_limit_k_min -18
_diffrn_reflns_limit_l_max 20
_diffrn_reflns_limit_l_min -20
_diffrn_reflns_number 52512
_diffrn_reflns_theta_full 28.47
_diffrn_reflns_theta_max 28.47
_diffrn_reflns_theta_min 1.97
_exptl_absorpt_coefficient_mu 0.877
_exptl_absorpt_correction_T_max 0.825
_exptl_absorpt_correction_T_min 0.745
_exptl_absorpt_correction_type multi-scan
_exptl_absorpt_process_details 'SADABS (Sheldrick, 1996)'
_exptl_crystal_colour Colorless
_exptl_crystal_density_diffrn 1.447
_exptl_crystal_density_method 'not measured'
_exptl_crystal_description Prism
_exptl_crystal_F_000 1336
_exptl_crystal_size_max 0.39
_exptl_crystal_size_mid 0.28
_exptl_crystal_size_min 0.22
_refine_diff_density_max 0.719
_refine_diff_density_min -0.445
_refine_diff_density_rms 0.062
_refine_ls_extinction_method none
_refine_ls_goodness_of_fit_ref 1.014
_refine_ls_hydrogen_treatment constr
_refine_ls_matrix_type full
_refine_ls_number_parameters 811
_refine_ls_number_reflns 14722
_refine_ls_number_restraints 0
_refine_ls_restrained_S_all 1.014
_refine_ls_R_factor_all 0.0759
_refine_ls_R_factor_gt 0.0476
_refine_ls_shift/su_max 0.001
_refine_ls_shift/su_mean 0.000
_refine_ls_structure_factor_coef Fsqd
_refine_ls_weighting_details 'calc w=1/[\s^2^(Fo^2^)+(0.0545P)^2^+2.2868P] where P=(Fo^2^+2Fc^2^)/3'
_refine_ls_weighting_scheme calc
_refine_ls_wR_factor_gt 0.1144
_refine_ls_wR_factor_ref 0.1328
_reflns_number_gt 10316
_reflns_number_total 14722
_reflns_threshold_expression >2sigma(I)
_cod_data_source_file c3nj41176a.txt
_cod_data_source_block m2
_cod_depositor_comments
;
The following automatic conversions were performed:

'_symmetry_cell_setting' value 'Triclinic' changed to 'triclinic'
according to /home/saulius/struct/CIF-dictionaries/cif_core.dic
dictionary named 'cif_core.dic' version 2.4.2 from 2011-04-26.

Automatic conversion script
Id: cif_fix_values 1891 2012-01-12 08:04:46Z andrius 
;
_cod_database_code 7053232

loop_
_symmetry_equiv_pos_as_xyz
'x, y, z'
'-x, -y, -z'

loop_
_atom_site_label
_atom_site_type_symbol
_atom_site_fract_x
_atom_site_fract_y
_atom_site_fract_z
_atom_site_U_iso_or_equiv
_atom_site_adp_type
_atom_site_occupancy
_atom_site_symmetry_multiplicity
_atom_site_calc_flag
_atom_site_refinement_flags
Zn1 Zn 0.48499(2) 0.22423(2) 0.75224(2) 0.04657(9) Uani 1 1 d .
Zn2 Zn 0.96606(2) 0.31738(2) 0.15193(2) 0.04691(9) Uani 1 1 d .
O1 O 0.34770(16) 0.23991(17) 0.76492(17) 0.0683(6) Uani 1 1 d .
O2 O 0.52036(15) 0.26998(16) 0.65409(14) 0.0595(5) Uani 1 1 d .
O3 O 0.66535(17) 0.22896(17) 0.71129(16) 0.0704(6) Uani 1 1 d .
O4 O 0.29475(19) 0.1666(3) 0.61492(19) 0.0981(9) Uani 1 1 d .
O5 O 0.5043(2) 0.3663(2) 0.5400(2) 0.1044(10) Uani 1 1 d .
H5A H 0.4864 0.3386 0.5733 0.157 Uiso 1 1 calc R
O6 O 0.1110(3) 0.1302(4) 0.5424(2) 0.170(2) Uani 1 1 d .
H6A H 0.1703 0.1325 0.5452 0.254 Uiso 1 1 calc R
O7 O 1.10919(14) 0.34932(15) 0.17448(16) 0.0618(5) Uani 1 1 d .
O8 O 1.12390(18) 0.2323(2) 0.05463(18) 0.0863(8) Uani 1 1 d .
O9 O 1.2929(2) 0.1881(2) 0.0392(2) 0.1066(10) Uani 1 1 d .
H9A H 1.2325 0.1860 0.0256 0.160 Uiso 1 1 calc R
O10 O 0.94172(16) 0.40622(16) 0.26257(14) 0.0653(6) Uani 1 1 d .
O11 O 0.78012(18) 0.38631(17) 0.20455(16) 0.0769(7) Uani 1 1 d .
O12 O 0.67239(18) 0.5031(2) 0.2884(2) 0.1045(10) Uani 1 1 d .
H12A H 0.6841 0.4585 0.2480 0.157 Uiso 1 1 calc R
N1 N 0.54730(16) 0.35710(16) 0.86393(16) 0.0477(5) Uani 1 1 d .
N2 N 0.55616(14) 0.18249(14) 0.86574(14) 0.0392(4) Uani 1 1 d .
N3 N 0.48234(16) 0.07201(16) 0.69847(15) 0.0484(5) Uani 1 1 d .
N4 N 0.90532(16) 0.39331(15) 0.05284(16) 0.0470(5) Uani 1 1 d .
N5 N 0.89322(14) 0.21200(14) 0.03369(14) 0.0374(4) Uani 1 1 d .
N6 N 0.97155(16) 0.18882(17) 0.19280(15) 0.0484(5) Uani 1 1 d .
C1 C 0.5441(2) 0.4445(2) 0.8563(2) 0.0591(8) Uani 1 1 d .
H1 H 0.5119 0.4521 0.7994 0.071 Uiso 1 1 calc R
C2 C 0.5865(2) 0.5239(2) 0.9289(3) 0.0651(8) Uani 1 1 d .
H2 H 0.5833 0.5837 0.9210 0.078 Uiso 1 1 calc R
C3 C 0.6332(2) 0.5135(2) 1.0127(3) 0.0635(8) Uani 1 1 d .
H3 H 0.6617 0.5661 1.0629 0.076 Uiso 1 1 calc R
C4 C 0.6375(2) 0.42361(19) 1.0219(2) 0.0533(7) Uani 1 1 d .
H4 H 0.6694 0.4148 1.0782 0.064 Uiso 1 1 calc R
C5 C 0.59358(18) 0.34689(17) 0.94587(18) 0.0408(5) Uani 1 1 d .
C6 C 0.59541(17) 0.24712(17) 0.94763(17) 0.0374(5) Uani 1 1 d .
C7 C 0.63485(18) 0.22106(18) 1.02634(18) 0.0412(5) Uani 1 1 d .
H7 H 0.6624 0.2671 1.0827 0.049 Uiso 1 1 calc R
C8 C 0.63320(17) 0.12569(17) 1.02108(17) 0.0389(5) Uani 1 1 d .
C9 C 0.59482(18) 0.06009(18) 0.93368(18) 0.0424(5) Uani 1 1 d .
H9 H 0.5948 -0.0043 0.9268 0.051 Uiso 1 1 calc R
C10 C 0.55686(17) 0.09042(17) 0.85741(17) 0.0400(5) Uani 1 1 d .
C11 C 0.51559(18) 0.02687(18) 0.76151(18) 0.0429(5) Uani 1 1 d .
C12 C 0.5118(2) -0.0709(2) 0.7366(2) 0.0572(7) Uani 1 1 d .
H12 H 0.5349 -0.1011 0.7812 0.069 Uiso 1 1 calc R
C13 C 0.4734(3) -0.1227(2) 0.6451(2) 0.0711(9) Uani 1 1 d .
H13 H 0.4695 -0.1884 0.6273 0.085 Uiso 1 1 calc R
C14 C 0.4408(3) -0.0768(3) 0.5806(2) 0.0751(10) Uani 1 1 d .
H14 H 0.4154 -0.1106 0.5182 0.090 Uiso 1 1 calc R
C15 C 0.4465(2) 0.0202(3) 0.6096(2) 0.0646(8) Uani 1 1 d .
H15 H 0.4243 0.0513 0.5655 0.078 Uiso 1 1 calc R
C16 C 0.67102(17) 0.09560(18) 1.10560(18) 0.0417(5) Uani 1 1 d .
C17 C 0.6647(2) 0.0006(2) 1.1007(2) 0.0527(7) Uani 1 1 d .
H17 H 0.6365 -0.0446 1.0440 0.063 Uiso 1 1 calc R
C18 C 0.6995(2) -0.0279(2) 1.1789(2) 0.0635(8) Uani 1 1 d .
H18 H 0.6955 -0.0919 1.1742 0.076 Uiso 1 1 calc R
C19 C 0.7394(2) 0.0371(3) 1.2623(2) 0.0691(9) Uani 1 1 d .
H19 H 0.7621 0.0179 1.3150 0.083 Uiso 1 1 calc R
C20 C 0.7462(3) 0.1313(3) 1.2689(2) 0.0718(9) Uani 1 1 d .
H20 H 0.7740 0.1758 1.3262 0.086 Uiso 1 1 calc R
C21 C 0.7122(2) 0.1608(2) 1.1914(2) 0.0610(8) Uani 1 1 d .
H21 H 0.7171 0.2251 1.1969 0.073 Uiso 1 1 calc R
C22 C 0.9111(2) 0.4874(2) 0.0687(2) 0.0582(7) Uani 1 1 d .
H22 H 0.9405 0.5264 0.1285 0.070 Uiso 1 1 calc R
C23 C 0.8758(2) 0.5282(2) 0.0007(3) 0.0643(8) Uani 1 1 d .
H23 H 0.8805 0.5937 0.0138 0.077 Uiso 1 1 calc R
C24 C 0.8331(2) 0.4704(2) -0.0874(2) 0.0614(8) Uani 1 1 d .
H24 H 0.8101 0.4963 -0.1355 0.074 Uiso 1 1 calc R
C25 C 0.8244(2) 0.37391(19) -0.1045(2) 0.0509(6) Uani 1 1 d .
H25 H 0.7940 0.3340 -0.1637 0.061 Uiso 1 1 calc R
C26 C 0.86110(18) 0.33744(17) -0.03289(18) 0.0418(5) Uani 1 1 d .
C27 C 0.85540(17) 0.23422(16) -0.04395(17) 0.0374(5) Uani 1 1 d .
C28 C 0.81426(18) 0.16499(17) -0.12712(17) 0.0388(5) Uani 1 1 d .
H28 H 0.7849 0.1819 -0.1798 0.047 Uiso 1 1 calc R
C29 C 0.81680(17) 0.06967(16) -0.13200(16) 0.0363(5) Uani 1 1 d .
C30 C 0.85773(17) 0.04895(17) -0.04976(17) 0.0394(5) Uani 1 1 d .
H30 H 0.8605 -0.0137 -0.0498 0.047 Uiso 1 1 calc R
C31 C 0.89413(16) 0.12112(17) 0.03158(16) 0.0365(5) Uani 1 1 d .
C32 C 0.93594(17) 0.10817(18) 0.12378(17) 0.0404(5) Uani 1 1 d .
C33 C 0.9365(2) 0.0214(2) 0.1399(2) 0.0515(6) Uani 1 1 d .
H33 H 0.9122 -0.0338 0.0914 0.062 Uiso 1 1 calc R
C34 C 0.9741(2) 0.0183(3) 0.2297(2) 0.0621(8) Uani 1 1 d .
H34 H 0.9752 -0.0394 0.2423 0.074 Uiso 1 1 calc R
C35 C 1.0092(2) 0.0998(3) 0.2995(2) 0.0676(9) Uani 1 1 d .
H35 H 1.0336 0.0987 0.3604 0.081 Uiso 1 1 calc R
C36 C 1.0080(2) 0.1836(3) 0.2788(2) 0.0615(8) Uani 1 1 d .
H36 H 1.0336 0.2392 0.3265 0.074 Uiso 1 1 calc R
C37 C 0.77838(18) -0.00517(17) -0.22206(17) 0.0393(5) Uani 1 1 d .
C38 C 0.7608(2) -0.09925(19) -0.2276(2) 0.0550(7) Uani 1 1 d .
H38 H 0.7729 -0.1166 -0.1732 0.066 Uiso 1 1 calc R
C39 C 0.7256(3) -0.1682(2) -0.3126(2) 0.0688(9) Uani 1 1 d .
H39 H 0.7138 -0.2309 -0.3146 0.083 Uiso 1 1 calc R
C40 C 0.7081(2) -0.1447(2) -0.3930(2) 0.0639(8) Uani 1 1 d .
H40 H 0.6840 -0.1909 -0.4500 0.077 Uiso 1 1 calc R
C41 C 0.7263(3) -0.0522(2) -0.3892(2) 0.0673(9) Uani 1 1 d .
H41 H 0.7156 -0.0359 -0.4442 0.081 Uiso 1 1 calc R
C42 C 0.7602(2) 0.0168(2) -0.30530(19) 0.0576(7) Uani 1 1 d .
H42 H 0.7711 0.0794 -0.3042 0.069 Uiso 1 1 calc R
C51 C 0.2804(2) 0.2055(3) 0.6946(3) 0.0663(9) Uani 1 1 d .
C52 C 0.1759(2) 0.2066(2) 0.7028(2) 0.0588(7) Uani 1 1 d .
C53 C 0.1550(3) 0.2434(3) 0.7896(3) 0.0782(10) Uani 1 1 d .
H53 H 0.2068 0.2678 0.8423 0.094 Uiso 1 1 calc R
C54 C 0.0606(3) 0.2442(3) 0.7984(4) 0.0959(14) Uani 1 1 d .
H54 H 0.0478 0.2678 0.8566 0.115 Uiso 1 1 calc R
C55 C -0.0152(3) 0.2099(3) 0.7206(4) 0.0961(14) Uani 1 1 d .
H55 H -0.0796 0.2136 0.7268 0.115 Uiso 1 1 calc R
C56 C -0.0008(3) 0.1710(4) 0.6359(4) 0.1125(18) Uani 1 1 d .
H56 H -0.0539 0.1461 0.5845 0.135 Uiso 1 1 calc R
C57 C 0.0976(3) 0.1689(4) 0.6268(3) 0.1003(15) Uani 1 1 d .
C61 C 0.6135(2) 0.2663(2) 0.65942(19) 0.0502(6) Uani 1 1 d .
C62 C 0.6552(2) 0.3108(2) 0.6007(2) 0.0546(7) Uani 1 1 d .
C63 C 0.6004(3) 0.3596(3) 0.5460(2) 0.0670(9) Uani 1 1 d .
C64 C 0.6459(4) 0.4042(4) 0.4963(3) 0.1145(18) Uani 1 1 d .
H64 H 0.6106 0.4405 0.4625 0.137 Uiso 1 1 calc R
C65 C 0.7421(5) 0.3945(6) 0.4977(5) 0.155(3) Uani 1 1 d .
H65 H 0.7720 0.4236 0.4636 0.186 Uiso 1 1 calc R
C66 C 0.7959(4) 0.3430(6) 0.5478(5) 0.157(3) Uani 1 1 d .
H66 H 0.8613 0.3349 0.5466 0.188 Uiso 1 1 calc R
C67 C 0.7518(3) 0.3037(4) 0.5999(4) 0.1063(16) Uani 1 1 d .
H67 H 0.7891 0.2707 0.6363 0.128 Uiso 1 1 calc R
C71 C 1.1597(2) 0.2972(2) 0.1277(2) 0.0522(7) Uani 1 1 d .
C72 C 1.2691(2) 0.31381(19) 0.1644(2) 0.0520(7) Uani 1 1 d .
C73 C 1.3299(3) 0.2566(2) 0.1190(3) 0.0698(9) Uani 1 1 d .
C74 C 1.4313(3) 0.2678(3) 0.1563(4) 0.0948(15) Uani 1 1 d .
H74 H 1.4716 0.2284 0.1261 0.114 Uiso 1 1 calc R
C75 C 1.4708(3) 0.3363(4) 0.2365(5) 0.1112(19) Uani 1 1 d .
H75 H 1.5388 0.3441 0.2607 0.133 Uiso 1 1 calc R
C76 C 1.4131(3) 0.3953(3) 0.2839(3) 0.0951(14) Uani 1 1 d .
H76 H 1.4420 0.4419 0.3395 0.114 Uiso 1 1 calc R
C77 C 1.3121(2) 0.3845(2) 0.2479(3) 0.0686(9) Uani 1 1 d .
H77 H 1.2726 0.4242 0.2792 0.082 Uiso 1 1 calc R
C81 C 0.8553(2) 0.42822(19) 0.26514(18) 0.0487(6) Uani 1 1 d .
C82 C 0.8457(2) 0.5088(2) 0.3435(2) 0.0512(6) Uani 1 1 d .
C83 C 0.9279(3) 0.5523(4) 0.4120(3) 0.121(2) Uani 1 1 d .
H83 H 0.9892 0.5310 0.4087 0.145 Uiso 1 1 calc R
C84 C 0.9207(4) 0.6273(5) 0.4859(4) 0.209(5) Uani 1 1 d .
H84 H 0.9769 0.6561 0.5327 0.251 Uiso 1 1 calc R
C85 C 0.8319(4) 0.6590(5) 0.4905(4) 0.181(4) Uani 1 1 d .
H85 H 0.8284 0.7110 0.5400 0.218 Uiso 1 1 calc R
C86 C 0.7490(3) 0.6180(3) 0.4262(3) 0.1003(15) Uani 1 1 d .
H86 H 0.6883 0.6396 0.4318 0.120 Uiso 1 1 calc R
C87 C 0.7552(2) 0.5422(2) 0.3507(2) 0.0619(8) Uani 1 1 d .

loop_
_atom_site_aniso_label
_atom_site_aniso_U_11
_atom_site_aniso_U_22
_atom_site_aniso_U_33
_atom_site_aniso_U_23
_atom_site_aniso_U_13
_atom_site_aniso_U_12
Zn1 0.04163(17) 0.05493(19) 0.04490(18) 0.02247(14) 0.00501(13) 0.00431(13)
Zn2 0.04139(17) 0.04783(18) 0.04186(17) 0.00145(13) 0.00674(13) 0.00579(13)
O1 0.0519(12) 0.0726(14) 0.0810(16) 0.0329(12) 0.0060(11) 0.0018(10)
O2 0.0511(12) 0.0745(14) 0.0595(12) 0.0329(11) 0.0112(9) 0.0019(10)
O3 0.0748(15) 0.0780(15) 0.0682(14) 0.0437(13) 0.0085(11) 0.0175(12)
O4 0.0711(16) 0.165(3) 0.0673(17) 0.0439(18) 0.0217(13) 0.0238(17)
O5 0.0732(18) 0.149(3) 0.117(2) 0.093(2) 0.0056(16) 0.0234(17)
O6 0.091(2) 0.329(7) 0.072(2) 0.052(3) 0.0014(18) 0.000(3)
O7 0.0423(11) 0.0574(12) 0.0783(15) 0.0112(11) 0.0120(10) 0.0054(9)
O8 0.0681(15) 0.0985(19) 0.0673(16) -0.0087(14) 0.0134(12) -0.0113(13)
O9 0.114(2) 0.0852(19) 0.125(3) 0.0066(19) 0.070(2) 0.0131(17)
O10 0.0662(14) 0.0698(14) 0.0459(11) -0.0024(10) 0.0096(10) 0.0237(11)
O11 0.0730(15) 0.0748(15) 0.0568(14) -0.0028(11) -0.0038(11) -0.0085(12)
O12 0.0573(15) 0.122(2) 0.095(2) -0.0069(18) -0.0061(14) 0.0103(15)
N1 0.0436(12) 0.0498(12) 0.0546(13) 0.0246(11) 0.0107(10) 0.0064(9)
N2 0.0372(10) 0.0400(11) 0.0409(11) 0.0146(9) 0.0079(9) 0.0026(8)
N3 0.0454(12) 0.0551(13) 0.0400(12) 0.0116(10) 0.0055(9) 0.0022(10)
N4 0.0460(12) 0.0391(11) 0.0523(13) 0.0082(10) 0.0126(10) 0.0048(9)
N5 0.0318(10) 0.0419(11) 0.0373(11) 0.0106(8) 0.0077(8) 0.0077(8)
N6 0.0449(12) 0.0573(13) 0.0366(12) 0.0088(10) 0.0044(9) 0.0077(10)
C1 0.0583(17) 0.0566(17) 0.075(2) 0.0373(16) 0.0185(15) 0.0103(14)
C2 0.067(2) 0.0444(16) 0.095(3) 0.0322(17) 0.0267(18) 0.0088(14)
C3 0.0633(19) 0.0396(15) 0.083(2) 0.0089(15) 0.0215(17) -0.0005(13)
C4 0.0560(16) 0.0446(14) 0.0558(17) 0.0116(12) 0.0116(13) 0.0025(12)
C5 0.0377(12) 0.0398(12) 0.0468(14) 0.0134(11) 0.0136(11) 0.0048(10)
C6 0.0328(11) 0.0406(12) 0.0400(13) 0.0132(10) 0.0098(10) 0.0040(9)
C7 0.0385(13) 0.0450(13) 0.0392(13) 0.0119(11) 0.0093(10) 0.0020(10)
C8 0.0309(11) 0.0472(13) 0.0403(13) 0.0158(11) 0.0092(10) 0.0036(10)
C9 0.0420(13) 0.0385(12) 0.0467(14) 0.0142(11) 0.0093(11) 0.0023(10)
C10 0.0350(12) 0.0395(12) 0.0441(14) 0.0128(10) 0.0075(10) 0.0009(9)
C11 0.0378(13) 0.0433(13) 0.0438(14) 0.0094(11) 0.0080(11) -0.0011(10)
C12 0.0638(18) 0.0442(15) 0.0579(18) 0.0085(13) 0.0134(14) 0.0039(13)
C13 0.086(2) 0.0517(18) 0.061(2) -0.0042(15) 0.0181(18) -0.0004(16)
C14 0.079(2) 0.076(2) 0.0491(19) -0.0057(17) 0.0062(17) -0.0010(18)
C15 0.0633(19) 0.079(2) 0.0406(16) 0.0078(15) 0.0039(14) 0.0041(16)
C16 0.0343(12) 0.0517(14) 0.0453(14) 0.0222(12) 0.0119(10) 0.0085(10)
C17 0.0535(16) 0.0568(16) 0.0561(17) 0.0277(14) 0.0152(13) 0.0127(13)
C18 0.067(2) 0.070(2) 0.071(2) 0.0441(18) 0.0217(17) 0.0193(16)
C19 0.063(2) 0.099(3) 0.065(2) 0.052(2) 0.0170(16) 0.0206(18)
C20 0.071(2) 0.091(3) 0.0491(18) 0.0263(17) 0.0004(15) 0.0046(18)
C21 0.0644(19) 0.0659(19) 0.0488(17) 0.0209(14) 0.0030(14) 0.0020(15)
C22 0.0577(17) 0.0403(14) 0.0672(19) 0.0024(13) 0.0148(15) 0.0025(12)
C23 0.068(2) 0.0390(14) 0.085(2) 0.0175(15) 0.0197(17) 0.0061(13)
C24 0.0656(19) 0.0509(16) 0.074(2) 0.0279(16) 0.0164(16) 0.0105(14)
C25 0.0566(16) 0.0437(14) 0.0543(16) 0.0179(12) 0.0136(13) 0.0059(12)
C26 0.0375(13) 0.0399(13) 0.0481(15) 0.0106(11) 0.0142(11) 0.0066(10)
C27 0.0336(12) 0.0387(12) 0.0420(13) 0.0129(10) 0.0121(10) 0.0078(9)
C28 0.0413(13) 0.0410(12) 0.0357(12) 0.0137(10) 0.0093(10) 0.0077(10)
C29 0.0335(11) 0.0379(12) 0.0367(12) 0.0102(10) 0.0086(9) 0.0046(9)
C30 0.0400(13) 0.0365(12) 0.0418(13) 0.0131(10) 0.0086(10) 0.0067(10)
C31 0.0297(11) 0.0419(12) 0.0393(12) 0.0140(10) 0.0088(9) 0.0077(9)
C32 0.0325(12) 0.0518(14) 0.0377(13) 0.0141(11) 0.0087(10) 0.0094(10)
C33 0.0478(15) 0.0592(16) 0.0491(16) 0.0226(13) 0.0065(12) 0.0103(12)
C34 0.0604(18) 0.075(2) 0.0595(19) 0.0367(17) 0.0099(15) 0.0158(15)
C35 0.0571(18) 0.099(3) 0.0482(18) 0.0329(18) 0.0027(14) 0.0170(17)
C36 0.0554(17) 0.080(2) 0.0408(16) 0.0132(15) 0.0011(13) 0.0117(15)
C37 0.0392(13) 0.0389(12) 0.0360(12) 0.0079(10) 0.0057(10) 0.0066(10)
C38 0.077(2) 0.0430(14) 0.0425(15) 0.0094(12) 0.0153(14) 0.0016(13)
C39 0.096(3) 0.0424(15) 0.059(2) 0.0029(14) 0.0183(18) 0.0007(15)
C40 0.070(2) 0.0572(18) 0.0455(17) -0.0027(13) 0.0002(14) 0.0075(15)
C41 0.086(2) 0.0644(19) 0.0386(16) 0.0099(14) -0.0038(15) 0.0117(17)
C42 0.073(2) 0.0472(15) 0.0428(15) 0.0126(12) -0.0025(14) 0.0067(13)
C51 0.0578(19) 0.084(2) 0.068(2) 0.0455(19) 0.0078(17) 0.0084(16)
C52 0.0443(15) 0.0689(19) 0.071(2) 0.0352(16) 0.0108(14) 0.0101(13)
C53 0.072(2) 0.065(2) 0.094(3) 0.0098(19) 0.031(2) 0.0003(17)
C54 0.080(3) 0.079(3) 0.127(4) 0.010(3) 0.049(3) 0.010(2)
C55 0.054(2) 0.107(3) 0.142(4) 0.058(3) 0.025(3) 0.016(2)
C56 0.053(2) 0.195(6) 0.107(4) 0.086(4) 0.003(2) 0.011(3)
C57 0.074(3) 0.171(5) 0.064(3) 0.056(3) 0.008(2) 0.006(3)
C61 0.0569(17) 0.0506(15) 0.0428(15) 0.0161(12) 0.0091(12) 0.0059(12)
C62 0.0512(16) 0.0679(18) 0.0523(16) 0.0280(14) 0.0150(13) 0.0096(13)
C63 0.064(2) 0.081(2) 0.064(2) 0.0394(18) 0.0095(16) 0.0077(17)
C64 0.112(4) 0.156(5) 0.112(4) 0.102(4) 0.023(3) 0.009(3)
C65 0.117(4) 0.247(8) 0.172(6) 0.149(6) 0.066(4) 0.010(5)
C66 0.097(4) 0.242(8) 0.201(7) 0.140(7) 0.079(4) 0.035(4)
C67 0.069(2) 0.158(5) 0.135(4) 0.094(4) 0.044(3) 0.034(3)
C71 0.0480(15) 0.0502(15) 0.0583(18) 0.0175(14) 0.0119(13) 0.0024(12)
C72 0.0448(15) 0.0453(14) 0.0723(19) 0.0272(14) 0.0151(14) 0.0055(11)
C73 0.067(2) 0.0523(18) 0.109(3) 0.0366(19) 0.041(2) 0.0133(15)
C74 0.063(2) 0.084(3) 0.180(5) 0.082(3) 0.058(3) 0.030(2)
C75 0.046(2) 0.108(4) 0.200(6) 0.098(4) 0.009(3) 0.005(2)
C76 0.062(2) 0.085(3) 0.121(4) 0.040(3) -0.018(2) -0.016(2)
C77 0.0537(18) 0.0577(18) 0.087(2) 0.0282(17) -0.0046(16) -0.0037(14)
C81 0.0590(17) 0.0433(14) 0.0384(14) 0.0082(11) 0.0070(12) 0.0044(12)
C82 0.0469(15) 0.0484(15) 0.0508(16) 0.0047(12) 0.0107(12) 0.0043(12)
C83 0.059(2) 0.129(4) 0.100(3) -0.065(3) 0.002(2) 0.017(2)
C84 0.068(3) 0.240(8) 0.163(5) -0.146(6) -0.019(3) 0.033(4)
C85 0.083(3) 0.191(6) 0.152(5) -0.109(5) -0.001(3) 0.040(4)
C86 0.064(2) 0.102(3) 0.102(3) -0.020(3) 0.017(2) 0.030(2)
C87 0.0508(17) 0.0605(18) 0.065(2) 0.0090(15) 0.0081(15) 0.0063(14)

loop_
_atom_type_symbol
_atom_type_description
_atom_type_scat_dispersion_real
_atom_type_scat_dispersion_imag
_atom_type_scat_source
C C 0.0033 0.0016 'International Tables Vol C Tables 4.2.6.8 and 6.1.1.4'
H H 0.0000 0.0000 'International Tables Vol C Tables 4.2.6.8 and 6.1.1.4'
N N 0.0061 0.0033 'International Tables Vol C Tables 4.2.6.8 and 6.1.1.4'
O O 0.0106 0.0060 'International Tables Vol C Tables 4.2.6.8 and 6.1.1.4'
Zn Zn 0.2839 1.4301 'International Tables Vol C Tables 4.2.6.8 and 6.1.1.4'

loop_
_geom_angle_atom_site_label_1
_geom_angle_atom_site_label_2
_geom_angle_atom_site_label_3
_geom_angle
O2 Zn1 O1 115.48(9)
O2 Zn1 N2 138.18(8)
O1 Zn1 N2 105.36(9)
O2 Zn1 N3 103.28(9)
O1 Zn1 N3 102.40(9)
N2 Zn1 N3 75.16(8)
O2 Zn1 N1 93.61(9)
O1 Zn1 N1 93.53(9)
N2 Zn1 N1 74.70(8)
N3 Zn1 N1 148.69(8)
O10 Zn2 O7 99.96(9)
O10 Zn2 N5 140.83(9)
O7 Zn2 N5 119.21(9)
O10 Zn2 N6 100.31(9)
O7 Zn2 N6 98.31(9)
N5 Zn2 N6 75.02(8)
O10 Zn2 N4 97.73(9)
O7 Zn2 N4 101.77(9)
N5 Zn2 N4 75.95(8)
N6 Zn2 N4 150.15(8)
C51 O1 Zn1 117.1(2)
C61 O2 Zn1 109.90(17)
C63 O5 H5A 109.5
C57 O6 H6A 109.5
C71 O7 Zn2 121.37(19)
C73 O9 H9A 109.5
C81 O10 Zn2 120.89(18)
C87 O12 H12A 109.5
C1 N1 C5 118.2(3)
C1 N1 Zn1 126.3(2)
C5 N1 Zn1 115.52(17)
C10 N2 C6 120.4(2)
C10 N2 Zn1 119.28(17)
C6 N2 Zn1 120.18(16)
C15 N3 C11 118.2(3)
C15 N3 Zn1 125.6(2)
C11 N3 Zn1 116.09(17)
C26 N4 C22 118.5(2)
C26 N4 Zn2 114.47(16)
C22 N4 Zn2 127.0(2)
C27 N5 C31 120.0(2)
C27 N5 Zn2 119.21(16)
C31 N5 Zn2 120.30(16)
C36 N6 C32 118.5(3)
C36 N6 Zn2 125.8(2)
C32 N6 Zn2 115.69(16)
N1 C1 C2 122.8(3)
N1 C1 H1 118.6
C2 C1 H1 118.6
C3 C2 C1 119.0(3)
C3 C2 H2 120.5
C1 C2 H2 120.5
C2 C3 C4 119.1(3)
C2 C3 H3 120.5
C4 C3 H3 120.5
C3 C4 C5 118.9(3)
C3 C4 H4 120.6
C5 C4 H4 120.6
N1 C5 C4 122.1(2)
N1 C5 C6 114.6(2)
C4 C5 C6 123.3(2)
N2 C6 C7 121.3(2)
N2 C6 C5 114.7(2)
C7 C6 C5 124.0(2)
C6 C7 C8 119.8(2)
C6 C7 H7 120.1
C8 C7 H7 120.1
C7 C8 C9 117.2(2)
C7 C8 C16 121.0(2)
C9 C8 C16 121.8(2)
C10 C9 C8 120.3(2)
C10 C9 H9 119.9
C8 C9 H9 119.9
N2 C10 C9 120.9(2)
N2 C10 C11 114.5(2)
C9 C10 C11 124.6(2)
N3 C11 C12 121.5(3)
N3 C11 C10 114.3(2)
C12 C11 C10 124.2(2)
C13 C12 C11 119.2(3)
C13 C12 H12 120.4
C11 C12 H12 120.4
C14 C13 C12 119.4(3)
C14 C13 H13 120.3
C12 C13 H13 120.3
C13 C14 C15 118.6(3)
C13 C14 H14 120.7
C15 C14 H14 120.7
N3 C15 C14 123.0(3)
N3 C15 H15 118.5
C14 C15 H15 118.5
C21 C16 C17 117.8(2)
C21 C16 C8 121.5(2)
C17 C16 C8 120.7(2)
C18 C17 C16 121.1(3)
C18 C17 H17 119.5
C16 C17 H17 119.5
C19 C18 C17 120.2(3)
C19 C18 H18 119.9
C17 C18 H18 119.9
C18 C19 C20 119.8(3)
C18 C19 H19 120.1
C20 C19 H19 120.1
C19 C20 C21 120.7(3)
C19 C20 H20 119.7
C21 C20 H20 119.7
C20 C21 C16 120.4(3)
C20 C21 H21 119.8
C16 C21 H21 119.8
N4 C22 C23 122.7(3)
N4 C22 H22 118.6
C23 C22 H22 118.6
C22 C23 C24 118.3(3)
C22 C23 H23 120.8
C24 C23 H23 120.8
C23 C24 C25 119.7(3)
C23 C24 H24 120.1
C25 C24 H24 120.1
C26 C25 C24 118.9(3)
C26 C25 H25 120.5
C24 C25 H25 120.5
N4 C26 C25 121.7(2)
N4 C26 C27 115.1(2)
C25 C26 C27 123.2(2)
N5 C27 C28 121.2(2)
N5 C27 C26 114.8(2)
C28 C27 C26 124.0(2)
C27 C28 C29 120.0(2)
C27 C28 H28 120.0
C29 C28 H28 120.0
C30 C29 C28 117.2(2)
C30 C29 C37 122.3(2)
C28 C29 C37 120.4(2)
C31 C30 C29 120.0(2)
C31 C30 H30 120.0
C29 C30 H30 120.0
N5 C31 C30 121.5(2)
N5 C31 C32 113.5(2)
C30 C31 C32 125.0(2)
N6 C32 C33 121.6(2)
N6 C32 C31 114.7(2)
C33 C32 C31 123.7(2)
C32 C33 C34 118.6(3)
C32 C33 H33 120.7
C34 C33 H33 120.7
C35 C34 C33 119.8(3)
C35 C34 H34 120.1
C33 C34 H34 120.1
C34 C35 C36 118.8(3)
C34 C35 H35 120.6
C36 C35 H35 120.6
N6 C36 C35 122.6(3)
N6 C36 H36 118.7
C35 C36 H36 118.7
C38 C37 C42 117.1(2)
C38 C37 C29 122.3(2)
C42 C37 C29 120.6(2)
C37 C38 C39 121.4(3)
C37 C38 H38 119.3
C39 C38 H38 119.3
C40 C39 C38 120.3(3)
C40 C39 H39 119.8
C38 C39 H39 119.8
C39 C40 C41 119.3(3)
C39 C40 H40 120.4
C41 C40 H40 120.4
C40 C41 C42 120.8(3)
C40 C41 H41 119.6
C42 C41 H41 119.6
C41 C42 C37 121.1(3)
C41 C42 H42 119.4
C37 C42 H42 119.4
O1 C51 O4 123.3(3)
O1 C51 C52 118.9(3)
O4 C51 C52 117.7(3)
C57 C52 C53 117.7(3)
C57 C52 C51 121.6(3)
C53 C52 C51 120.7(3)
C54 C53 C52 121.4(4)
C54 C53 H53 119.3
C52 C53 H53 119.3
C53 C54 C55 119.1(4)
C53 C54 H54 120.5
C55 C54 H54 120.5
C56 C55 C54 122.8(4)
C56 C55 H55 118.6
C54 C55 H55 118.6
C55 C56 C57 118.2(4)
C55 C56 H56 120.9
C57 C56 H56 120.9
O6 C57 C52 121.6(4)
O6 C57 C56 117.7(4)
C52 C57 C56 120.7(4)
O3 C61 O2 121.9(3)
O3 C61 C62 121.1(3)
O2 C61 C62 117.0(2)
C67 C62 C63 118.3(3)
C67 C62 C61 118.9(3)
C63 C62 C61 122.7(3)
O5 C63 C62 121.9(3)
O5 C63 C64 118.5(3)
C62 C63 C64 119.6(4)
C65 C64 C63 119.5(4)
C65 C64 H64 120.3
C63 C64 H64 120.3
C64 C65 C66 121.5(4)
C64 C65 H65 119.3
C66 C65 H65 119.3
C67 C66 C65 118.4(5)
C67 C66 H66 120.8
C65 C66 H66 120.8
C66 C67 C62 122.6(4)
C66 C67 H67 118.7
C62 C67 H67 118.7
O8 C71 O7 124.0(3)
O8 C71 C72 118.9(3)
O7 C71 C72 117.1(3)
C73 C72 C77 118.7(3)
C73 C72 C71 120.6(3)
C77 C72 C71 120.6(3)
O9 C73 C72 121.3(3)
O9 C73 C74 118.0(4)
C72 C73 C74 120.7(4)
C75 C74 C73 119.4(4)
C75 C74 H74 120.3
C73 C74 H74 120.3
C74 C75 C76 121.9(4)
C74 C75 H75 119.1
C76 C75 H75 119.1
C75 C76 C77 119.3(4)
C75 C76 H76 120.3
C77 C76 H76 120.3
C76 C77 C72 119.9(4)
C76 C77 H77 120.0
C72 C77 H77 120.0
O11 C81 O10 123.2(3)
O11 C81 C82 119.5(3)
O10 C81 C82 117.3(2)
C83 C82 C87 118.4(3)
C83 C82 C81 119.4(3)
C87 C82 C81 122.2(3)
C82 C83 C84 120.4(4)
C82 C83 H83 119.8
C84 C83 H83 119.8
C85 C84 C83 119.9(4)
C85 C84 H84 120.0
C83 C84 H84 120.0
C86 C85 C84 122.0(4)
C86 C85 H85 119.0
C84 C85 H85 119.0
C85 C86 C87 118.7(4)
C85 C86 H86 120.6
C87 C86 H86 120.6
O12 C87 C82 122.0(3)
O12 C87 C86 117.5(3)
C82 C87 C86 120.5(3)

loop_
_geom_bond_atom_site_label_1
_geom_bond_atom_site_label_2
_geom_bond_distance
Zn1 O2 1.9841(19)
Zn1 O1 1.990(2)
Zn1 N2 2.075(2)
Zn1 N3 2.166(2)
Zn1 N1 2.210(2)
Zn2 O10 1.948(2)
Zn2 O7 1.972(2)
Zn2 N5 2.059(2)
Zn2 N6 2.171(2)
Zn2 N4 2.186(2)
O1 C51 1.230(4)
O2 C61 1.291(3)
O3 C61 1.218(3)
O4 C51 1.269(4)
O5 C63 1.334(4)
O5 H5A 0.8200
O6 C57 1.328(6)
O6 H6A 0.8200
O7 C71 1.252(4)
O8 C71 1.243(4)
O9 C73 1.335(5)
O9 H9A 0.8200
O10 C81 1.268(3)
O11 C81 1.243(3)
O12 C87 1.316(4)
O12 H12A 0.8200
N1 C1 1.336(3)
N1 C5 1.336(3)
N2 C10 1.334(3)
N2 C6 1.334(3)
N3 C15 1.337(4)
N3 C11 1.341(3)
N4 C26 1.339(3)
N4 C22 1.342(3)
N5 C27 1.332(3)
N5 C31 1.338(3)
N6 C36 1.336(4)
N6 C32 1.345(3)
C1 C2 1.376(5)
C1 H1 0.9300
C2 C3 1.364(5)
C2 H2 0.9300
C3 C4 1.381(4)
C3 H3 0.9300
C4 C5 1.384(4)
C4 H4 0.9300
C5 C6 1.488(3)
C6 C7 1.381(3)
C7 C8 1.392(3)
C7 H7 0.9300
C8 C9 1.395(3)
C8 C16 1.489(3)
C9 C10 1.380(3)
C9 H9 0.9300
C10 C11 1.483(4)
C11 C12 1.385(4)
C12 C13 1.373(4)
C12 H12 0.9300
C13 C14 1.365(5)
C13 H13 0.9300
C14 C15 1.372(5)
C14 H14 0.9300
C15 H15 0.9300
C16 C21 1.382(4)
C16 C17 1.387(4)
C17 C18 1.383(4)
C17 H17 0.9300
C18 C19 1.353(5)
C18 H18 0.9300
C19 C20 1.368(5)
C19 H19 0.9300
C20 C21 1.381(4)
C20 H20 0.9300
C21 H21 0.9300
C22 C23 1.364(5)
C22 H22 0.9300
C23 C24 1.370(5)
C23 H23 0.9300
C24 C25 1.375(4)
C24 H24 0.9300
C25 C26 1.371(4)
C25 H25 0.9300
C26 C27 1.488(3)
C27 C28 1.382(3)
C28 C29 1.395(3)
C28 H28 0.9300
C29 C30 1.392(3)
C29 C37 1.483(3)
C30 C31 1.375(3)
C30 H30 0.9300
C31 C32 1.481(3)
C32 C33 1.378(4)
C33 C34 1.383(4)
C33 H33 0.9300
C34 C35 1.357(5)
C34 H34 0.9300
C35 C36 1.370(5)
C35 H35 0.9300
C36 H36 0.9300
C37 C38 1.384(4)
C37 C42 1.388(4)
C38 C39 1.386(4)
C38 H38 0.9300
C39 C40 1.358(5)
C39 H39 0.9300
C40 C41 1.370(5)
C40 H40 0.9300
C41 C42 1.374(4)
C41 H41 0.9300
C42 H42 0.9300
C51 C52 1.498(4)
C52 C57 1.375(5)
C52 C53 1.400(5)
C53 C54 1.360(5)
C53 H53 0.9300
C54 C55 1.363(6)
C54 H54 0.9300
C55 C56 1.338(7)
C55 H55 0.9300
C56 C57 1.417(6)
C56 H56 0.9300
C61 C62 1.474(4)
C62 C67 1.362(5)
C62 C63 1.382(4)
C63 C64 1.390(5)
C64 C65 1.355(7)
C64 H64 0.9300
C65 C66 1.361(8)
C65 H65 0.9300
C66 C67 1.360(6)
C66 H66 0.9300
C67 H67 0.9300
C71 C72 1.492(4)
C72 C73 1.384(4)
C72 C77 1.400(4)
C73 C74 1.389(5)
C74 C75 1.344(7)
C74 H74 0.9300
C75 C76 1.380(7)
C75 H75 0.9300
C76 C77 1.381(5)
C76 H76 0.9300
C77 H77 0.9300
C81 C82 1.475(4)
C82 C83 1.366(5)
C82 C87 1.390(4)
C83 C84 1.373(5)
C83 H83 0.9300
C84 C85 1.351(6)
C84 H84 0.9300
C85 C86 1.337(6)
C85 H85 0.9300
C86 C87 1.392(5)
C86 H86 0.9300

loop_
_geom_torsion_atom_site_label_1
_geom_torsion_atom_site_label_2
_geom_torsion_atom_site_label_3
_geom_torsion_atom_site_label_4
_geom_torsion
O2 Zn1 O1 C51 54.9(3)
N2 Zn1 O1 C51 -134.3(2)
N3 Zn1 O1 C51 -56.5(2)
N1 Zn1 O1 C51 150.6(2)
O1 Zn1 O2 C61 172.62(18)
N2 Zn1 O2 C61 6.0(3)
N3 Zn1 O2 C61 -76.5(2)
N1 Zn1 O2 C61 77.0(2)
O10 Zn2 O7 C71 167.2(2)
N5 Zn2 O7 C71 -12.3(3)
N6 Zn2 O7 C71 65.1(2)
N4 Zn2 O7 C71 -92.7(2)
O7 Zn2 O10 C81 160.6(2)
N5 Zn2 O10 C81 -20.1(3)
N6 Zn2 O10 C81 -98.9(2)
N4 Zn2 O10 C81 57.2(2)
O2 Zn1 N1 C1 37.0(2)
O1 Zn1 N1 C1 -78.8(2)
N2 Zn1 N1 C1 176.2(2)
N3 Zn1 N1 C1 160.1(2)
O2 Zn1 N1 C5 -141.86(18)
O1 Zn1 N1 C5 102.31(19)
N2 Zn1 N1 C5 -2.66(17)
N3 Zn1 N1 C5 -18.7(3)
O2 Zn1 N2 C10 -100.9(2)
O1 Zn1 N2 C10 91.62(19)
N3 Zn1 N2 C10 -7.45(18)
N1 Zn1 N2 C10 -178.90(19)
O2 Zn1 N2 C6 83.2(2)
O1 Zn1 N2 C6 -84.27(19)
N3 Zn1 N2 C6 176.67(19)
N1 Zn1 N2 C6 5.22(17)
O2 Zn1 N3 C15 -39.9(3)
O1 Zn1 N3 C15 80.4(2)
N2 Zn1 N3 C15 -176.8(3)
N1 Zn1 N3 C15 -160.7(2)
O2 Zn1 N3 C11 143.40(18)
O1 Zn1 N3 C11 -96.31(19)
N2 Zn1 N3 C11 6.54(18)
N1 Zn1 N3 C11 22.6(3)
O10 Zn2 N4 C26 -145.92(18)
O7 Zn2 N4 C26 112.15(18)
N5 Zn2 N4 C26 -5.35(17)
N6 Zn2 N4 C26 -19.1(3)
O10 Zn2 N4 C22 36.5(2)
O7 Zn2 N4 C22 -65.4(2)
N5 Zn2 N4 C22 177.1(2)
N6 Zn2 N4 C22 163.4(2)
O10 Zn2 N5 C27 91.4(2)
O7 Zn2 N5 C27 -89.35(18)
N6 Zn2 N5 C27 179.41(19)
N4 Zn2 N5 C27 6.44(17)
O10 Zn2 N5 C31 -96.6(2)
O7 Zn2 N5 C31 82.65(19)
N6 Zn2 N5 C31 -8.60(17)
N4 Zn2 N5 C31 178.44(19)
O10 Zn2 N6 C36 -35.1(2)
O7 Zn2 N6 C36 66.7(2)
N5 Zn2 N6 C36 -175.2(3)
N4 Zn2 N6 C36 -161.4(2)
O10 Zn2 N6 C32 145.95(18)
O7 Zn2 N6 C32 -112.26(18)
N5 Zn2 N6 C32 5.86(17)
N4 Zn2 N6 C32 19.7(3)
C5 N1 C1 C2 0.1(4)
Zn1 N1 C1 C2 -178.7(2)
N1 C1 C2 C3 -0.5(5)
C1 C2 C3 C4 0.7(5)
C2 C3 C4 C5 -0.5(5)
C1 N1 C5 C4 0.1(4)
Zn1 N1 C5 C4 179.1(2)
C1 N1 C5 C6 -178.8(2)
Zn1 N1 C5 C6 0.2(3)
C3 C4 C5 N1 0.1(4)
C3 C4 C5 C6 178.9(3)
C10 N2 C6 C7 -2.0(3)
Zn1 N2 C6 C7 173.79(17)
C10 N2 C6 C5 177.4(2)
Zn1 N2 C6 C5 -6.8(3)
N1 C5 C6 N2 4.1(3)
C4 C5 C6 N2 -174.8(2)
N1 C5 C6 C7 -176.5(2)
C4 C5 C6 C7 4.6(4)
N2 C6 C7 C8 -0.6(4)
C5 C6 C7 C8 -180.0(2)
C6 C7 C8 C9 2.8(3)
C6 C7 C8 C16 -177.2(2)
C7 C8 C9 C10 -2.6(3)
C16 C8 C9 C10 177.5(2)
C6 N2 C10 C9 2.3(4)
Zn1 N2 C10 C9 -173.55(18)
C6 N2 C10 C11 -176.9(2)
Zn1 N2 C10 C11 7.2(3)
C8 C9 C10 N2 0.0(4)
C8 C9 C10 C11 179.2(2)
C15 N3 C11 C12 -1.1(4)
Zn1 N3 C11 C12 175.8(2)
C15 N3 C11 C10 178.1(2)
Zn1 N3 C11 C10 -5.0(3)
N2 C10 C11 N3 -1.2(3)
C9 C10 C11 N3 179.6(2)
N2 C10 C11 C12 178.0(2)
C9 C10 C11 C12 -1.2(4)
N3 C11 C12 C13 0.3(4)
C10 C11 C12 C13 -178.9(3)
C11 C12 C13 C14 0.7(5)
C12 C13 C14 C15 -0.8(5)
C11 N3 C15 C14 1.0(5)
Zn1 N3 C15 C14 -175.6(3)
C13 C14 C15 N3 -0.1(5)
C7 C8 C16 C21 -2.4(4)
C9 C8 C16 C21 177.6(3)
C7 C8 C16 C17 176.8(2)
C9 C8 C16 C17 -3.2(4)
C21 C16 C17 C18 -0.7(4)
C8 C16 C17 C18 -179.9(3)
C16 C17 C18 C19 0.9(5)
C17 C18 C19 C20 -0.7(5)
C18 C19 C20 C21 0.4(5)
C19 C20 C21 C16 -0.2(5)
C17 C16 C21 C20 0.4(4)
C8 C16 C21 C20 179.6(3)
C26 N4 C22 C23 -1.4(4)
Zn2 N4 C22 C23 176.1(2)
N4 C22 C23 C24 -0.4(5)
C22 C23 C24 C25 1.9(5)
C23 C24 C25 C26 -1.6(5)
C22 N4 C26 C25 1.7(4)
Zn2 N4 C26 C25 -176.1(2)
C22 N4 C26 C27 -178.5(2)
Zn2 N4 C26 C27 3.8(3)
C24 C25 C26 N4 -0.2(4)
C24 C25 C26 C27 180.0(2)
C31 N5 C27 C28 1.7(3)
Zn2 N5 C27 C28 173.75(17)
C31 N5 C27 C26 -178.5(2)
Zn2 N5 C27 C26 -6.5(3)
N4 C26 C27 N5 1.4(3)
C25 C26 C27 N5 -178.7(2)
N4 C26 C27 C28 -178.8(2)
C25 C26 C27 C28 1.1(4)
N5 C27 C28 C29 -3.6(4)
C26 C27 C28 C29 176.6(2)
C27 C28 C29 C30 2.9(3)
C27 C28 C29 C37 -176.3(2)
C28 C29 C30 C31 -0.4(3)
C37 C29 C30 C31 178.7(2)
C27 N5 C31 C30 0.8(3)
Zn2 N5 C31 C30 -171.13(17)
C27 N5 C31 C32 -178.4(2)
Zn2 N5 C31 C32 9.7(3)
C29 C30 C31 N5 -1.4(4)
C29 C30 C31 C32 177.6(2)
C36 N6 C32 C33 -0.1(4)
Zn2 N6 C32 C33 178.91(19)
C36 N6 C32 C31 178.1(2)
Zn2 N6 C32 C31 -2.9(3)
N5 C31 C32 N6 -4.0(3)
C30 C31 C32 N6 176.9(2)
N5 C31 C32 C33 174.2(2)
C30 C31 C32 C33 -5.0(4)
N6 C32 C33 C34 0.6(4)
C31 C32 C33 C34 -177.4(2)
C32 C33 C34 C35 0.0(5)
C33 C34 C35 C36 -1.0(5)
C32 N6 C36 C35 -1.0(4)
Zn2 N6 C36 C35 -179.9(2)
C34 C35 C36 N6 1.6(5)
C30 C29 C37 C38 14.3(4)
C28 C29 C37 C38 -166.6(3)
C30 C29 C37 C42 -164.5(3)
C28 C29 C37 C42 14.6(4)
C42 C37 C38 C39 -0.7(5)
C29 C37 C38 C39 -179.5(3)
C37 C38 C39 C40 0.5(5)
C38 C39 C40 C41 0.4(5)
C39 C40 C41 C42 -1.2(5)
C40 C41 C42 C37 1.0(5)
C38 C37 C42 C41 -0.1(5)
C29 C37 C42 C41 178.8(3)
Zn1 O1 C51 O4 -4.6(5)
Zn1 O1 C51 C52 173.7(2)
O1 C51 C52 C57 -179.7(4)
O4 C51 C52 C57 -1.4(5)
O1 C51 C52 C53 -2.1(5)
O4 C51 C52 C53 176.3(3)
C57 C52 C53 C54 -1.7(6)
C51 C52 C53 C54 -179.4(4)
C52 C53 C54 C55 -1.2(6)
C53 C54 C55 C56 3.3(8)
C54 C55 C56 C57 -2.4(8)
C53 C52 C57 O6 -178.1(5)
C51 C52 C57 O6 -0.4(7)
C53 C52 C57 C56 2.6(7)
C51 C52 C57 C56 -179.7(4)
C55 C56 C57 O6 180.0(5)
C55 C56 C57 C52 -0.7(8)
Zn1 O2 C61 O3 7.9(4)
Zn1 O2 C61 C62 -171.3(2)
O3 C61 C62 C67 4.7(5)
O2 C61 C62 C67 -176.1(4)
O3 C61 C62 C63 -175.3(3)
O2 C61 C62 C63 3.9(5)
C67 C62 C63 O5 177.1(4)
C61 C62 C63 O5 -2.9(6)
C67 C62 C63 C64 -3.6(6)
C61 C62 C63 C64 176.4(4)
O5 C63 C64 C65 -176.7(6)
C62 C63 C64 C65 4.0(8)
C63 C64 C65 C66 -1.0(11)
C64 C65 C66 C67 -2.3(12)
C65 C66 C67 C62 2.7(11)
C63 C62 C67 C66 0.2(8)
C61 C62 C67 C66 -179.7(5)
Zn2 O7 C71 O8 13.2(4)
Zn2 O7 C71 C72 -165.37(18)
O8 C71 C72 C73 -1.5(4)
O7 C71 C72 C73 177.2(3)
O8 C71 C72 C77 -178.2(3)
O7 C71 C72 C77 0.5(4)
C77 C72 C73 O9 -180.0(3)
C71 C72 C73 O9 3.2(5)
C77 C72 C73 C74 1.2(5)
C71 C72 C73 C74 -175.7(3)
O9 C73 C74 C75 179.8(4)
C72 C73 C74 C75 -1.2(5)
C73 C74 C75 C76 0.9(6)
C74 C75 C76 C77 -0.5(7)
C75 C76 C77 C72 0.4(6)
C73 C72 C77 C76 -0.7(5)
C71 C72 C77 C76 176.1(3)
Zn2 O10 C81 O11 10.2(4)
Zn2 O10 C81 C82 -168.59(19)
O11 C81 C82 C83 177.3(4)
O10 C81 C82 C83 -3.8(5)
O11 C81 C82 C87 -2.3(4)
O10 C81 C82 C87 176.5(3)
C87 C82 C83 C84 -0.1(9)
C81 C82 C83 C84 -179.8(6)
C82 C83 C84 C85 -0.7(13)
C83 C84 C85 C86 1.9(15)
C84 C85 C86 C87 -2.2(12)
C83 C82 C87 O12 -178.8(4)
C81 C82 C87 O12 0.9(5)
C83 C82 C87 C86 -0.2(6)
C81 C82 C87 C86 179.4(4)
C85 C86 C87 O12 180.0(6)
C85 C86 C87 C82 1.3(8)
